data_4031431
loop_
_publ_author_name
'Donaldson, J.D.'
'Laughlin, D.R.'
'Puxley, D.C.'

_publ_section_title
;
 The crystal structures of tritin(II) bromide pentafluoride and ditin(II)
 chloride trifluoride
;
_journal_name_full
;
Journal of the Chemical Society. Dalton Transactions, Inorganic Chemistry 
(1972-)
;
_journal_page_first 865
_journal_page_last 868
_journal_volume 1977
_journal_year 1977
_chemical_formula_sum 'Br F5 Sn3'
_chemical_name_systematic 'Sn3 Br F5'
_space_group_IT_number 14
_symmetry_space_group_name_Hall '-P 2yn'
_symmetry_space_group_name_H-M 'P 1 21/n 1'
_cell_angle_alpha 90
_cell_angle_beta 90
_cell_angle_gamma 90
_cell_formula_units_Z 4
_cell_length_a 4.27
_cell_length_b 12.7
_cell_length_c 12.7
_cell_volume 688.708
_citation_journal_id_ASTM JCDTBI
_cod_data_source_file Donaldson_JCDTBI_1977_129.cif
_cod_data_source_block Br1F5Sn3
_cod_original_cell_volume 688.7083
_cod_original_sg_symbol_Hall '-P 2ybc (x-z,y,z)'
_cod_original_formula_sum 'Br1 F5 Sn3'
_cod_database_code 4031431

loop_
_symmetry_equiv_pos_as_xyz
x,y,z
-x+1/2,y+1/2,-z+1/2
-x,-y,-z
x-1/2,-y-1/2,z-1/2

loop_
_atom_site_label
_atom_site_type_symbol
_atom_site_fract_x
_atom_site_fract_y
_atom_site_fract_z
_atom_site_occupancy
_atom_site_U_iso_or_equiv
Sn2 Sn+2 -0.0793 0.1603 0.3709 1 0.0
Br1 Br-1 0.5117 0.3827 0.3789 1 0.0
F5 F-1 -0.004 0.1396 0.1519 1 0.0
F2 F-1 0.513 0.2699 0.1064 1 0.0
Sn1 Sn+2 0.5662 0.1037 0.1016 1 0.0
Sn3 Sn+2 0.1286 0.3771 0.1545 1 0.0
F1 F-1 -0.466 0.1024 0.2706 1 0.0
F4 F-1 0.494 0.4893 0.1187 1 0.0
F3 F-1 -0.414 0.1148 0.4889 1 0.0
